data_7219649
loop_
_publ_author_name
'Lemmerer, Andreas'
'Govindraju, Stefan'
'Johnston, Marcelle'
'Motloung, Xolani'
'Savig, Kelsey L.'

_publ_section_title
;
 Co-crystals and molecular salts of carboxylic acid/pyridine complexes:
 can calculated pKa's predict proton transfer? A case study of nine
 complexes
;
_journal_issue 19
_journal_name_full CrystEngComm
_journal_page_first 3591
_journal_paper_doi 10.1039/C5CE00102A
_journal_volume 17
_journal_year 2015
_chemical_formula_sum 'C14 H13 Cl N2 O4'
_chemical_formula_weight 308.71
_chemical_name_systematic ?
_space_group_IT_number 15
_symmetry_cell_setting monoclinic
_symmetry_space_group_name_Hall '-C 2yc'
_symmetry_space_group_name_H-M 'C 1 2/c 1'
_atom_sites_solution_hydrogens geom
_atom_sites_solution_primary direct
_atom_sites_solution_secondary difmap
_audit_conform_dict_location ftp://ftp.iucr.org/pub/cif_core.dic
_audit_conform_dict_name cif_core.dic
_audit_conform_dict_version 2.3
_audit_creation_date 2012-11-07T12:48:07-00:00
_audit_creation_method 'WinGX routine CIF_UPDATE'
_audit_update_record
;
2014-11-18 deposited with the CCDC.
2015-02-24 downloaded from the CCDC.
;
_cell_angle_alpha 90
_cell_angle_beta 100.654(5)
_cell_angle_gamma 90
_cell_formula_units_Z 8
_cell_length_a 15.5907(12)
_cell_length_b 25.242(2)
_cell_length_c 7.1987(6)
_cell_measurement_reflns_used 2290
_cell_measurement_temperature 173(2)
_cell_measurement_theta_max 27.79
_cell_measurement_theta_min 2.76
_cell_volume 2784.1(4)
_computing_cell_refinement 'SAINT-Plus (Bruker, 2007)'
_computing_data_collection 'APEX3 (Bruker, 2007)'
_computing_data_reduction 'SAINT-Plus (Bruker 2007)'
_computing_molecular_graphics
;
Ortep-3 for Windows (Farrugia, 1997) and DIAMOND (Brandenburg, 1999)
;
_computing_publication_material
;
WinGX publication routines (Farrugia, 1999) and PLATON (Spek, 2009)
;
_computing_structure_refinement 'SHELXL-97 (Sheldrick, 2008)'
_computing_structure_solution 'SHELXS-97 (Sheldrick, 2008)'
_diffrn_ambient_temperature 173(2)
_diffrn_measured_fraction_theta_full 0.999
_diffrn_measured_fraction_theta_max 0.999
_diffrn_measurement_device_type 'Bruker D8 Venture Photon CMOS'
_diffrn_measurement_method '\w scans'
_diffrn_radiation_monochromator graphite
_diffrn_radiation_type MoK\a
_diffrn_radiation_wavelength 0.71073
_diffrn_reflns_av_R_equivalents 0.0317
_diffrn_reflns_av_unetI/netI 0.0458
_diffrn_reflns_limit_h_max 16
_diffrn_reflns_limit_h_min -20
_diffrn_reflns_limit_k_max 30
_diffrn_reflns_limit_k_min -33
_diffrn_reflns_limit_l_max 9
_diffrn_reflns_limit_l_min -6
_diffrn_reflns_number 8530
_diffrn_reflns_theta_full 27.99
_diffrn_reflns_theta_max 27.99
_diffrn_reflns_theta_min 1.55
_diffrn_standards_number 0
_exptl_absorpt_coefficient_mu 0.292
_exptl_absorpt_correction_T_max 0.9794
_exptl_absorpt_correction_T_min 0.9157
_exptl_absorpt_correction_type integration
_exptl_absorpt_process_details 'Bruker XPREP (Bruker, 2004)'
_exptl_crystal_colour colourless
_exptl_crystal_density_diffrn 1.473
_exptl_crystal_density_meas 0
_exptl_crystal_density_method 'not measured'
_exptl_crystal_description plate
_exptl_crystal_F_000 1280
_exptl_crystal_size_max 0.403
_exptl_crystal_size_mid 0.258
_exptl_crystal_size_min 0.124
_refine_diff_density_max 0.418
_refine_diff_density_min -0.292
_refine_diff_density_rms 0.049
_refine_ls_extinction_method none
_refine_ls_goodness_of_fit_ref 0.982
_refine_ls_hydrogen_treatment mixed
_refine_ls_matrix_type full
_refine_ls_number_parameters 196
_refine_ls_number_reflns 3366
_refine_ls_number_restraints 0
_refine_ls_restrained_S_all 0.982
_refine_ls_R_factor_all 0.0591
_refine_ls_R_factor_gt 0.0381
_refine_ls_shift/su_max 0.001
_refine_ls_shift/su_mean 0
_refine_ls_structure_factor_coef Fsqd
_refine_ls_weighting_details 'calc w=1/[\s^2^(Fo^2^)+(0.0499P)^2^] where P=(Fo^2^+2Fc^2^)/3'
_refine_ls_weighting_scheme calc
_refine_ls_wR_factor_gt 0.0933
_refine_ls_wR_factor_ref 0.1016
_reflns_number_gt 2395
_reflns_number_total 3366
_reflns_threshold_expression >2sigma(I)
_cod_data_source_file c5ce00102a4.cif
_cod_data_source_block 9
_cod_depositor_comments 'Adding full bibliography for 7219641--7219649.cif.'
_cod_original_sg_symbol_H-M C2/c
_cod_database_code 7219649

loop_
_symmetry_equiv_pos_as_xyz
'x, y, z'
'-x, y, -z+1/2'
'x+1/2, y+1/2, z'
'-x+1/2, y+1/2, -z+1/2'
'-x, -y, -z'
'x, -y, z-1/2'
'-x+1/2, -y+1/2, -z'
'x+1/2, -y+1/2, z-1/2'

loop_
_atom_site_label
_atom_site_type_symbol
_atom_site_fract_x
_atom_site_fract_y
_atom_site_fract_z
_atom_site_U_iso_or_equiv
_atom_site_adp_type
_atom_site_occupancy
_atom_site_symmetry_multiplicity
_atom_site_calc_flag
_atom_site_refinement_flags
C1 C 0.75434(9) 0.56848(6) 0.6387(2) 0.0233(3) Uani 1 1 d .
C2 C 0.71287(10) 0.52028(6) 0.6560(2) 0.0245(3) Uani 1 1 d .
C3 C 0.75580(10) 0.47260(6) 0.6528(2) 0.0259(4) Uani 1 1 d .
H3 H 0.7276 0.44 0.6689 0.031 Uiso 1 1 calc R
C4 C 0.84119(10) 0.47376(6) 0.6255(2) 0.0262(4) Uani 1 1 d .
C5 C 0.88493(10) 0.52020(6) 0.6069(2) 0.0277(4) Uani 1 1 d .
H5 H 0.9436 0.5198 0.5878 0.033 Uiso 1 1 calc R
C6 C 0.84128(10) 0.56750(6) 0.6168(2) 0.0268(4) Uani 1 1 d .
H6 H 0.8711 0.6 0.6085 0.032 Uiso 1 1 calc R
C7 C 0.70884(10) 0.62144(6) 0.6442(2) 0.0273(4) Uani 1 1 d .
N1 N 0.88685(9) 0.42330(6) 0.6190(2) 0.0322(3) Uani 1 1 d .
O1 O 0.65026(8) 0.63102(5) 0.50296(19) 0.0424(3) Uani 1 1 d .
O2 O 0.73338(8) 0.65032(5) 0.7798(2) 0.0465(4) Uani 1 1 d .
O3 O 0.85689(8) 0.38403(5) 0.6823(2) 0.0426(3) Uani 1 1 d .
O4 O 0.95374(8) 0.42323(5) 0.5511(2) 0.0433(4) Uani 1 1 d .
Cl1 Cl 0.60537(3) 0.519010(17) 0.68724(7) 0.03515(14) Uani 1 1 d .
C8 C 0.44953(11) 0.68385(7) 0.4727(2) 0.0304(4) Uani 1 1 d .
C9 C 0.38137(11) 0.71949(8) 0.4521(3) 0.0382(4) Uani 1 1 d .
H9 H 0.3228 0.7072 0.429 0.046 Uiso 1 1 calc R
C10 C 0.39872(12) 0.77284(8) 0.4653(3) 0.0405(5) Uani 1 1 d .
H10 H 0.3521 0.7976 0.4489 0.049 Uiso 1 1 calc R
C11 C 0.48387(12) 0.79044(7) 0.5021(3) 0.0374(4) Uani 1 1 d .
H11 H 0.4959 0.8273 0.5141 0.045 Uiso 1 1 calc R
C12 C 0.55141(11) 0.75456(6) 0.5215(2) 0.0286(4) Uani 1 1 d .
C13 C 0.43719(12) 0.62532(7) 0.4602(3) 0.0427(5) Uani 1 1 d .
H13A H 0.415 0.6153 0.3286 0.064 Uiso 1 1 calc R
H13B H 0.3953 0.6145 0.5389 0.064 Uiso 1 1 calc R
H13C H 0.4932 0.6077 0.5048 0.064 Uiso 1 1 calc R
C14 C 0.64582(11) 0.76943(7) 0.5585(3) 0.0376(4) Uani 1 1 d .
H14A H 0.6802 0.7409 0.6283 0.056 Uiso 1 1 calc R
H14B H 0.654 0.8021 0.6334 0.056 Uiso 1 1 calc R
H14C H 0.6652 0.7751 0.438 0.056 Uiso 1 1 calc R
N2 N 0.53189(9) 0.70245(5) 0.50518(19) 0.0267(3) Uani 1 1 d .
H2 H 0.5794(13) 0.6768(8) 0.513(3) 0.050(6) Uiso 1 1 d .

loop_
_atom_site_aniso_label
_atom_site_aniso_U_11
_atom_site_aniso_U_22
_atom_site_aniso_U_33
_atom_site_aniso_U_23
_atom_site_aniso_U_13
_atom_site_aniso_U_12
C1 0.0215(8) 0.0247(8) 0.0225(8) -0.0018(6) 0.0008(6) 0.0020(6)
C2 0.0194(8) 0.0290(8) 0.0238(8) -0.0015(7) 0.0004(6) -0.0001(6)
C3 0.0258(8) 0.0247(8) 0.0257(9) 0.0003(7) 0.0010(6) -0.0017(6)
C4 0.0270(8) 0.0255(8) 0.0242(8) 0.0004(7) -0.0002(6) 0.0078(6)
C5 0.0210(8) 0.0332(9) 0.0289(9) 0.0025(7) 0.0042(6) 0.0040(7)
C6 0.0247(8) 0.0246(8) 0.0302(9) 0.0014(7) 0.0029(7) -0.0005(6)
C7 0.0221(8) 0.0254(8) 0.0350(9) -0.0016(7) 0.0067(7) -0.0001(7)
N1 0.0342(8) 0.0308(8) 0.0296(8) 0.0007(7) 0.0012(6) 0.0085(6)
O1 0.0414(8) 0.0322(7) 0.0466(8) -0.0075(6) -0.0101(6) 0.0151(6)
O2 0.0473(8) 0.0378(7) 0.0495(9) -0.0206(7) -0.0041(6) 0.0078(6)
O3 0.0509(8) 0.0241(6) 0.0534(9) 0.0049(6) 0.0113(7) 0.0058(6)
O4 0.0384(7) 0.0425(8) 0.0518(9) 0.0053(6) 0.0161(6) 0.0186(6)
Cl1 0.0235(2) 0.0366(3) 0.0468(3) -0.0017(2) 0.01022(18) -0.00112(17)
C8 0.0274(9) 0.0353(9) 0.0274(9) 0.0046(8) 0.0026(7) -0.0005(7)
C9 0.0261(9) 0.0529(12) 0.0355(10) 0.0070(9) 0.0057(7) 0.0045(8)
C10 0.0376(11) 0.0462(11) 0.0393(11) 0.0056(9) 0.0115(8) 0.0202(9)
C11 0.0428(11) 0.0289(9) 0.0422(11) 0.0000(8) 0.0123(8) 0.0100(8)
C12 0.0321(9) 0.0264(9) 0.0286(9) -0.0011(7) 0.0091(7) 0.0024(7)
C13 0.0359(10) 0.0364(10) 0.0526(12) 0.0068(9) -0.0002(9) -0.0091(8)
C14 0.0363(10) 0.0302(9) 0.0472(12) -0.0053(9) 0.0101(8) -0.0028(8)
N2 0.0257(7) 0.0253(7) 0.0286(7) 0.0015(6) 0.0040(6) 0.0042(6)

loop_
_atom_type_symbol
_atom_type_description
_atom_type_scat_dispersion_real
_atom_type_scat_dispersion_imag
_atom_type_scat_source
C C 0.0033 0.0016 'International Tables Vol C Tables 4.2.6.8 and 6.1.1.4'
H H 0 0 'International Tables Vol C Tables 4.2.6.8 and 6.1.1.4'
N N 0.0061 0.0033 'International Tables Vol C Tables 4.2.6.8 and 6.1.1.4'
O O 0.0106 0.006 'International Tables Vol C Tables 4.2.6.8 and 6.1.1.4'
Cl Cl 0.1484 0.1585 'International Tables Vol C Tables 4.2.6.8 and 6.1.1.4'

loop_
_exptl_crystal_face_index_h
_exptl_crystal_face_index_k
_exptl_crystal_face_index_l
_exptl_crystal_face_perp_dist
0 -1 0 0.016
0 1 0 0.062
1 1 1 0.14
0 1 2 0.179
-1 -1 0 0.078
2 -1 0 0.086
0 2 -1 0.199
1 -1 -1 0.161
-2 -2 -1 0.148

loop_
_geom_angle_atom_site_label_1
_geom_angle_atom_site_label_2
_geom_angle_atom_site_label_3
_geom_angle
C6 C1 C2 118.12(14)
C6 C1 C7 119.21(13)
C2 C1 C7 122.67(14)
C3 C2 C1 121.70(15)
C3 C2 Cl1 118.05(12)
C1 C2 Cl1 120.23(12)
C2 C3 C4 117.86(15)
C2 C3 H3 121.1
C4 C3 H3 121.1
C5 C4 C3 122.70(14)
C5 C4 N1 119.06(15)
C3 C4 N1 118.24(14)
C4 C5 C6 118.25(15)
C4 C5 H5 120.9
C6 C5 H5 120.9
C5 C6 C1 121.32(15)
C5 C6 H6 119.3
C1 C6 H6 119.3
O2 C7 O1 127.17(16)
O2 C7 C1 117.88(15)
O1 C7 C1 114.92(14)
O3 N1 O4 123.94(14)
O3 N1 C4 118.25(14)
O4 N1 C4 117.81(14)
N2 C8 C9 118.83(16)
N2 C8 C13 117.67(15)
C9 C8 C13 123.50(16)
C10 C9 C8 119.61(17)
C10 C9 H9 120.2
C8 C9 H9 120.2
C9 C10 C11 119.99(16)
C9 C10 H10 120
C11 C10 H10 120
C12 C11 C10 119.94(17)
C12 C11 H11 120
C10 C11 H11 120
N2 C12 C11 118.44(16)
N2 C12 C14 117.32(14)
C11 C12 C14 124.23(15)
C8 C13 H13A 109.5
C8 C13 H13B 109.5
H13A C13 H13B 109.5
C8 C13 H13C 109.5
H13A C13 H13C 109.5
H13B C13 H13C 109.5
C12 C14 H14A 109.5
C12 C14 H14B 109.5
H14A C14 H14B 109.5
C12 C14 H14C 109.5
H14A C14 H14C 109.5
H14B C14 H14C 109.5
C8 N2 C12 123.17(14)
C8 N2 H2 117.9(11)
C12 N2 H2 118.9(11)

loop_
_geom_bond_atom_site_label_1
_geom_bond_atom_site_label_2
_geom_bond_distance
C1 C6 1.393(2)
C1 C2 1.394(2)
C1 C7 1.517(2)
C2 C3 1.379(2)
C2 Cl1 1.7320(16)
C3 C4 1.382(2)
C3 H3 0.95
C4 C5 1.375(2)
C4 N1 1.464(2)
C5 C6 1.383(2)
C5 H5 0.95
C6 H6 0.95
C7 O2 1.222(2)
C7 O1 1.258(2)
N1 O3 1.2196(18)
N1 O4 1.2310(19)
C8 N2 1.346(2)
C8 C9 1.379(2)
C8 C13 1.490(2)
C9 C10 1.373(3)
C9 H9 0.95
C10 C11 1.378(3)
C10 H10 0.95
C11 C12 1.376(2)
C11 H11 0.95
C12 N2 1.350(2)
C12 C14 1.495(2)
C13 H13A 0.98
C13 H13B 0.98
C13 H13C 0.98
C14 H14A 0.98
C14 H14B 0.98
C14 H14C 0.98
N2 H2 0.98(2)

loop_
_geom_hbond_atom_site_label_D
_geom_hbond_atom_site_label_H
_geom_hbond_atom_site_label_A
_geom_hbond_distance_DH
_geom_hbond_distance_HA
_geom_hbond_distance_DA
_geom_hbond_angle_DHA
N2 H2 O1 0.98(2) 1.61(2) 2.5822(17) 173(2)

loop_
_geom_torsion_atom_site_label_1
_geom_torsion_atom_site_label_2
_geom_torsion_atom_site_label_3
_geom_torsion_atom_site_label_4
_geom_torsion
C6 C1 C2 C3 0.3(2)
C7 C1 C2 C3 -179.24(15)
C6 C1 C2 Cl1 179.01(12)
C7 C1 C2 Cl1 -0.6(2)
C1 C2 C3 C4 -2.1(2)
Cl1 C2 C3 C4 179.20(12)
C2 C3 C4 C5 1.8(3)
C2 C3 C4 N1 -179.09(14)
C3 C4 C5 C6 0.2(3)
N1 C4 C5 C6 -178.84(14)
C4 C5 C6 C1 -2.1(3)
C2 C1 C6 C5 1.8(2)
C7 C1 C6 C5 -178.58(15)
C6 C1 C7 O2 -67.6(2)
C2 C1 C7 O2 112.02(19)
C6 C1 C7 O1 110.88(18)
C2 C1 C7 O1 -69.5(2)
C5 C4 N1 O3 161.57(16)
C3 C4 N1 O3 -17.5(2)
C5 C4 N1 O4 -17.9(2)
C3 C4 N1 O4 163.01(15)
N2 C8 C9 C10 -0.1(3)
C13 C8 C9 C10 -179.81(18)
C8 C9 C10 C11 -1.1(3)
C9 C10 C11 C12 1.4(3)
C10 C11 C12 N2 -0.5(3)
C10 C11 C12 C14 179.01(18)
C9 C8 N2 C12 1.0(3)
C13 C8 N2 C12 -179.23(16)
C11 C12 N2 C8 -0.7(3)
C14 C12 N2 C8 179.72(16)
